data_4301848
loop_
_publ_author_name
'Hoi-Ki Kwong'
'Wai-Lun Man'
'Jing Xiang'
'Wing-Tak Wong'
'Tai-Chu Lau'

_publ_contact_author_address
;
Department of Biology and Chemistry
City University of Hong Kong
Tat Chee Road,
Kowloon Tong, 
Hong Kong.
;
_publ_contact_author_email BHTCLAU@cityu.edu.hk
_publ_contact_author_fax (852)27887406
_publ_contact_author_name 'Prof. T. C. Lau'
_publ_contact_author_phone (852)27887811
_publ_section_title
;
Reaction of a (Salen)ruthenium(VI) Nitrido Complex with Isocyanide
;
_journal_name_full 'Inorganic Chemistry'
_journal_page_first 3080
_journal_page_last 3086
_journal_paper_doi 10.1021/ic802338f
_journal_volume 48
_journal_year 2009
_chemical_formula_moiety 'C30 H38 N4 O2 Ru, F6 P'
_chemical_formula_sum 'C30 H38 F6 N4 O2 P Ru'
_chemical_formula_weight 732.68
_chemical_name_systematic
; 
 ? 
;
_space_group_IT_number 14
_symmetry_cell_setting monoclinic
_symmetry_Int_Tables_number 14
_symmetry_space_group_name_Hall '-P 2ybc'
_symmetry_space_group_name_H-M 'P 1 21/c 1'
_atom_sites_solution_hydrogens geom
_atom_sites_solution_primary direct
_atom_sites_solution_secondary difmap
_audit_creation_method SHELXL-97
_cell_angle_alpha 90.00
_cell_angle_beta 90.590(10)
_cell_angle_gamma 90.00
_cell_formula_units_Z 4
_cell_length_a 15.966(2)
_cell_length_b 14.595(2)
_cell_length_c 14.252(2)
_cell_measurement_reflns_used 19713
_cell_measurement_temperature 296(2)
_cell_measurement_theta_max 27.51
_cell_measurement_theta_min 1.78
_cell_volume 3320.9(8)
_computing_cell_refinement 'SAINT v7.34A(Bruker, 2006)'
_computing_data_collection 'SMART (Bruker, 1996)'
_computing_data_reduction 'CrystalStructure (Rigaku/MSC and Rigaku Corporation, 2004)'
_computing_molecular_graphics 'ORTEP-II (Johnson, 1976)'
_computing_publication_material SHELXL97
_computing_structure_refinement 'SHELXL-97 (Sheldrick, 1997)'
_computing_structure_solution 'SHELXS-97 (Sheldrick, 1990)'
_diffrn_ambient_temperature 296(2)
_diffrn_measured_fraction_theta_full 0.973
_diffrn_measured_fraction_theta_max 0.973
_diffrn_measurement_device_type 'Bruker SMART 1000 CCD'
_diffrn_measurement_method '\w & \f scans'
_diffrn_radiation_monochromator graphite
_diffrn_radiation_source 'fine-focus sealed tube'
_diffrn_radiation_type MoK\a
_diffrn_radiation_wavelength 0.71073
_diffrn_reflns_av_R_equivalents 0.0192
_diffrn_reflns_av_sigmaI/netI 0.0237
_diffrn_reflns_limit_h_max 18
_diffrn_reflns_limit_h_min -20
_diffrn_reflns_limit_k_max 15
_diffrn_reflns_limit_k_min -18
_diffrn_reflns_limit_l_max 18
_diffrn_reflns_limit_l_min -17
_diffrn_reflns_number 19713
_diffrn_reflns_theta_full 27.51
_diffrn_reflns_theta_max 27.51
_diffrn_reflns_theta_min 1.89
_diffrn_standards_number 0
_exptl_absorpt_coefficient_mu 0.587
_exptl_absorpt_correction_T_max 0.9017
_exptl_absorpt_correction_T_min 0.7741
_exptl_absorpt_correction_type multi-scan
_exptl_absorpt_process_details 'SADABS (Sheldrick, 1996)'
_exptl_crystal_colour dark
_exptl_crystal_density_diffrn 1.465
_exptl_crystal_density_method 'not measured'
_exptl_crystal_description block
_exptl_crystal_F_000 1500
_exptl_crystal_size_max 0.46
_exptl_crystal_size_mid 0.21
_exptl_crystal_size_min 0.18
_refine_diff_density_max 0.578
_refine_diff_density_min -0.277
_refine_diff_density_rms 0.055
_refine_ls_extinction_method none
_refine_ls_goodness_of_fit_ref 0.993
_refine_ls_hydrogen_treatment constr
_refine_ls_matrix_type full
_refine_ls_number_parameters 480
_refine_ls_number_reflns 7434
_refine_ls_number_restraints 102
_refine_ls_restrained_S_all 1.083
_refine_ls_R_factor_all 0.0466
_refine_ls_R_factor_gt 0.0309
_refine_ls_shift/su_max 0.010
_refine_ls_shift/su_mean 0.001
_refine_ls_structure_factor_coef Fsqd
_refine_ls_weighting_details 'calc w=1/[\s^2^(Fo^2^)+(0.0462P)^2^+1.1307P] where P=(Fo^2^+2Fc^2^)/3'
_refine_ls_weighting_scheme calc
_refine_ls_wR_factor_gt 0.0763
_refine_ls_wR_factor_ref 0.0861
_reflns_number_gt 5731
_reflns_number_total 7434
_reflns_threshold_expression I>2\s(I)
_cod_data_source_file ic802338f_si_003.cif
_cod_data_source_block 3a
_cod_original_sg_symbol_H-M 'P  21/c'
_cod_database_code 4301848

loop_
_symmetry_equiv_pos_as_xyz
'x, y, z'
'-x, y+1/2, -z+1/2'
'-x, -y, -z'
'x, -y-1/2, z-1/2'

loop_
_atom_site_label
_atom_site_type_symbol
_atom_site_fract_x
_atom_site_fract_y
_atom_site_fract_z
_atom_site_U_iso_or_equiv
_atom_site_adp_type
_atom_site_occupancy
_atom_site_symmetry_multiplicity
_atom_site_calc_flag
_atom_site_refinement_flags
_atom_site_disorder_assembly
_atom_site_disorder_group
Ru1 Ru 0.307441(11) 0.353291(12) 0.207267(14) 0.03901(7) Uani 1 1 d . . .
P1A P 0.12365(7) 0.49624(10) 0.78917(10) 0.1016(4) Uani 0.644(8) 1 d PD A 1
F1A F 0.1864(6) 0.5712(5) 0.8087(7) 0.183(3) Uani 0.644(8) 1 d PDU A 1
F2A F 0.1812(4) 0.4559(4) 0.7127(5) 0.138(2) Uani 0.644(8) 1 d PDU A 1
F3A F 0.0703(4) 0.4030(5) 0.7779(5) 0.183(3) Uani 0.644(8) 1 d PDU A 1
F4A F 0.0637(5) 0.5150(5) 0.8739(4) 0.157(3) Uani 0.644(8) 1 d PDU A 1
F5A F 0.1717(5) 0.4232(5) 0.8450(6) 0.160(3) Uani 0.644(8) 1 d PDU A 1
F6A F 0.0664(5) 0.5466(7) 0.7185(5) 0.178(4) Uani 0.644(8) 1 d PDU A 1
P1B P 0.12365(7) 0.49624(10) 0.78917(10) 0.1016(4) Uani 0.356(8) 1 d PD A 2
F1B F 0.1235(7) 0.5896(8) 0.8493(9) 0.149(5) Uani 0.356(8) 1 d PD A 2
F2B F 0.2076(5) 0.5372(11) 0.7446(9) 0.143(4) Uani 0.356(8) 1 d PDU A 2
F3B F 0.1119(12) 0.4500(9) 0.6921(7) 0.179(6) Uani 0.356(8) 1 d PDU A 2
F4B F 0.0332(5) 0.4884(8) 0.8096(12) 0.144(4) Uani 0.356(8) 1 d PDU A 2
F5B F 0.1714(9) 0.4692(10) 0.8824(7) 0.139(4) Uani 0.356(8) 1 d PDU A 2
F6B F 0.0943(8) 0.5835(7) 0.7281(9) 0.126(4) Uani 0.356(8) 1 d PDU A 2
O1 O 0.32044(11) 0.39966(12) 0.33899(13) 0.0509(4) Uani 1 1 d . . .
O2 O 0.42764(10) 0.36416(11) 0.16669(14) 0.0498(4) Uani 1 1 d . . .
N1 N 0.18255(12) 0.34299(13) 0.22598(14) 0.0412(4) Uani 1 1 d . . .
N2 N 0.27700(12) 0.29700(13) 0.08200(14) 0.0411(4) Uani 1 1 d . . .
N3 N 0.37188(14) 0.15945(15) 0.27973(17) 0.0526(5) Uani 1 1 d . . .
N4 N 0.25401(13) 0.55491(15) 0.15186(17) 0.0521(5) Uani 1 1 d . . .
C1 C 0.26228(16) 0.44927(17) 0.38130(18) 0.0481(6) Uani 1 1 d . . .
C2 C 0.2866(2) 0.49854(19) 0.4616(2) 0.0615(7) Uani 1 1 d . . .
H2 H 0.3425 0.4980 0.4806 0.074 Uiso 1 1 calc R . .
C3 C 0.2299(2) 0.5472(2) 0.5126(2) 0.0722(9) Uani 1 1 d . . .
H3 H 0.2479 0.5791 0.5657 0.087 Uiso 1 1 calc R . .
C4 C 0.1458(2) 0.5500(2) 0.4864(2) 0.0712(9) Uani 1 1 d . . .
H4 H 0.1078 0.5843 0.5209 0.085 Uiso 1 1 calc R . .
C5 C 0.11981(19) 0.5017(2) 0.4093(2) 0.0607(7) Uani 1 1 d . . .
H5 H 0.0635 0.5028 0.3922 0.073 Uiso 1 1 calc R . .
C6 C 0.17613(16) 0.45011(17) 0.35505(18) 0.0481(6) Uani 1 1 d . . .
C7 C 0.14062(16) 0.39219(18) 0.28325(18) 0.0470(6) Uani 1 1 d . . .
H7 H 0.0825 0.3903 0.2780 0.056 Uiso 1 1 calc R . .
C8 C 0.14283(14) 0.28142(17) 0.15570(19) 0.0462(6) Uani 1 1 d . . .
H8 H 0.1564 0.2182 0.1734 0.055 Uiso 1 1 calc R . .
C9 C 0.04805(16) 0.2887(2) 0.1468(2) 0.0597(7) Uani 1 1 d . . .
H9A H 0.0324 0.3515 0.1330 0.072 Uiso 1 1 calc R . .
H9B H 0.0225 0.2714 0.2057 0.072 Uiso 1 1 calc R . .
C10 C 0.01654(18) 0.2259(2) 0.0686(3) 0.0734(9) Uani 1 1 d . . .
H10A H 0.0278 0.1627 0.0855 0.088 Uiso 1 1 calc R . .
H10B H -0.0436 0.2330 0.0615 0.088 Uiso 1 1 calc R . .
C11 C 0.05768(18) 0.2470(3) -0.0226(2) 0.0725(9) Uani 1 1 d . . .
H11A H 0.0431 0.3088 -0.0419 0.087 Uiso 1 1 calc R . .
H11B H 0.0371 0.2051 -0.0704 0.087 Uiso 1 1 calc R . .
C12 C 0.15311(16) 0.2386(2) -0.0146(2) 0.0587(7) Uani 1 1 d . . .
H12A H 0.1683 0.1757 -0.0003 0.070 Uiso 1 1 calc R . .
H12B H 0.1784 0.2550 -0.0739 0.070 Uiso 1 1 calc R . .
C13 C 0.18558(14) 0.30152(17) 0.06220(18) 0.0455(6) Uani 1 1 d . . .
H13 H 0.1719 0.3646 0.0442 0.055 Uiso 1 1 calc R . .
C14 C 0.32888(15) 0.25551(17) 0.02820(18) 0.0457(6) Uani 1 1 d . . .
H14 H 0.3075 0.2281 -0.0258 0.055 Uiso 1 1 calc R . .
C15 C 0.41819(15) 0.24832(17) 0.04553(18) 0.0454(6) Uani 1 1 d . . .
C16 C 0.46243(16) 0.18711(19) -0.0121(2) 0.0529(6) Uani 1 1 d . . .
H16 H 0.4338 0.1556 -0.0592 0.063 Uiso 1 1 calc R . .
C17 C 0.54667(18) 0.1730(2) -0.0002(2) 0.0613(7) Uani 1 1 d . . .
H17 H 0.5749 0.1313 -0.0378 0.074 Uiso 1 1 calc R . .
C18 C 0.58944(17) 0.2220(2) 0.0690(2) 0.0621(7) Uani 1 1 d . . .
H18 H 0.6465 0.2120 0.0781 0.075 Uiso 1 1 calc R . .
C19 C 0.54899(16) 0.28462(19) 0.1238(2) 0.0552(7) Uani 1 1 d . . .
H19 H 0.5793 0.3174 0.1686 0.066 Uiso 1 1 calc R . .
C20 C 0.46227(15) 0.30052(16) 0.11370(19) 0.0457(6) Uani 1 1 d . . .
C21 C 0.34126(15) 0.22622(17) 0.25519(18) 0.0451(6) Uani 1 1 d . . .
C22 C 0.42014(18) 0.07582(18) 0.3022(2) 0.0569(7) Uani 1 1 d . . .
C23 C 0.4119(3) 0.0137(2) 0.2185(3) 0.0858(11) Uani 1 1 d . . .
H23A H 0.4354 0.0431 0.1646 0.103 Uiso 1 1 calc R . .
H23B H 0.3538 0.0007 0.2068 0.103 Uiso 1 1 calc R . .
H23C H 0.4414 -0.0425 0.2307 0.103 Uiso 1 1 calc R . .
C24 C 0.3838(2) 0.0339(2) 0.3903(2) 0.0764(9) Uani 1 1 d . . .
H24A H 0.3897 0.0763 0.4414 0.092 Uiso 1 1 calc R . .
H24B H 0.4132 -0.0217 0.4052 0.092 Uiso 1 1 calc R . .
H24C H 0.3256 0.0206 0.3800 0.092 Uiso 1 1 calc R . .
C25 C 0.5094(2) 0.1053(3) 0.3196(4) 0.0981(14) Uani 1 1 d . . .
H25A H 0.5119 0.1443 0.3738 0.118 Uiso 1 1 calc R . .
H25B H 0.5294 0.1380 0.2659 0.118 Uiso 1 1 calc R . .
H25C H 0.5437 0.0522 0.3302 0.118 Uiso 1 1 calc R . .
C26 C 0.27862(15) 0.48247(17) 0.16601(18) 0.0444(5) Uani 1 1 d . B .
C27A C 0.21628(19) 0.64574(19) 0.1397(3) 0.0656(8) Uani 0.565(13) 1 d P B 1
C28A C 0.2483(9) 0.6816(8) 0.0472(11) 0.145(6) Uani 0.565(13) 1 d P B 1
H28A H 0.2280 0.6434 -0.0029 0.175 Uiso 0.565(13) 1 calc PR B 1
H28B H 0.3084 0.6810 0.0480 0.175 Uiso 0.565(13) 1 calc PR B 1
H28C H 0.2288 0.7431 0.0378 0.175 Uiso 0.565(13) 1 calc PR B 1
C29A C 0.1236(5) 0.6288(7) 0.1346(10) 0.107(3) Uani 0.565(13) 1 d PU B 1
H29A H 0.1106 0.5937 0.0793 0.129 Uiso 0.565(13) 1 calc PR B 1
H29B H 0.0946 0.6863 0.1320 0.129 Uiso 0.565(13) 1 calc PR B 1
H29C H 0.1065 0.5954 0.1892 0.129 Uiso 0.565(13) 1 calc PR B 1
C30A C 0.2398(9) 0.6986(8) 0.2229(10) 0.126(4) Uani 0.565(13) 1 d PU B 1
H30A H 0.2992 0.7088 0.2235 0.151 Uiso 0.565(13) 1 calc PR B 1
H30B H 0.2244 0.6653 0.2782 0.151 Uiso 0.565(13) 1 calc PR B 1
H30C H 0.2112 0.7565 0.2218 0.151 Uiso 0.565(13) 1 calc PR B 1
C27B C 0.21628(19) 0.64574(19) 0.1397(3) 0.0656(8) Uani 0.435(13) 1 d P B 2
C28B C 0.2008(11) 0.6617(12) 0.0386(12) 0.118(5) Uani 0.435(13) 1 d PU B 2
H28D H 0.2519 0.6527 0.0048 0.141 Uiso 0.435(13) 1 calc PR B 2
H28E H 0.1814 0.7233 0.0292 0.141 Uiso 0.435(13) 1 calc PR B 2
H28F H 0.1592 0.6194 0.0160 0.141 Uiso 0.435(13) 1 calc PR B 2
C29B C 0.1430(10) 0.6563(9) 0.2051(14) 0.123(5) Uani 0.435(13) 1 d PU B 2
H29D H 0.1606 0.6419 0.2680 0.148 Uiso 0.435(13) 1 calc PR B 2
H29E H 0.0989 0.6154 0.1861 0.148 Uiso 0.435(13) 1 calc PR B 2
H29F H 0.1230 0.7183 0.2027 0.148 Uiso 0.435(13) 1 calc PR B 2
C30B C 0.2829(7) 0.7171(5) 0.1707(10) 0.080(3) Uani 0.435(13) 1 d P B 2
H30D H 0.2942 0.7105 0.2366 0.097 Uiso 0.435(13) 1 calc PR B 2
H30E H 0.2621 0.7777 0.1583 0.097 Uiso 0.435(13) 1 calc PR B 2
H30F H 0.3335 0.7074 0.1363 0.097 Uiso 0.435(13) 1 calc PR B 2

loop_
_atom_site_aniso_label
_atom_site_aniso_U_11
_atom_site_aniso_U_22
_atom_site_aniso_U_33
_atom_site_aniso_U_23
_atom_site_aniso_U_13
_atom_site_aniso_U_12
Ru1 0.03592(11) 0.03076(11) 0.05015(12) 0.00025(8) -0.00919(8) 0.00178(7)
P1A 0.0671(6) 0.1255(11) 0.1122(9) -0.0188(8) -0.0016(6) 0.0199(6)
F1A 0.210(7) 0.121(5) 0.217(7) -0.011(5) -0.050(6) -0.036(5)
F2A 0.135(4) 0.115(4) 0.165(5) -0.014(3) 0.063(4) 0.017(4)
F3A 0.168(5) 0.180(6) 0.201(6) -0.078(4) 0.065(4) -0.077(4)
F4A 0.171(6) 0.171(5) 0.131(4) -0.030(4) 0.038(4) 0.060(5)
F5A 0.144(5) 0.131(5) 0.207(7) 0.058(5) 0.028(5) 0.048(4)
F6A 0.113(5) 0.272(8) 0.146(5) -0.033(6) -0.054(4) 0.074(5)
P1B 0.0671(6) 0.1255(11) 0.1122(9) -0.0188(8) -0.0016(6) 0.0199(6)
F1B 0.103(7) 0.178(11) 0.163(10) -0.047(8) -0.029(7) 0.014(7)
F2B 0.090(5) 0.189(10) 0.151(8) 0.027(7) 0.029(5) 0.022(6)
F3B 0.234(10) 0.130(7) 0.172(8) -0.047(6) -0.019(8) 0.001(8)
F4B 0.089(5) 0.147(8) 0.196(9) 0.024(7) 0.007(6) -0.024(5)
F5B 0.131(7) 0.164(9) 0.121(6) 0.015(6) -0.019(5) 0.010(7)
F6B 0.124(6) 0.117(5) 0.138(6) -0.007(4) 0.007(4) 0.007(4)
O1 0.0503(10) 0.0473(10) 0.0548(10) -0.0061(8) -0.0158(8) 0.0089(8)
O2 0.0374(9) 0.0417(10) 0.0701(12) -0.0076(8) -0.0055(8) -0.0030(7)
N1 0.0378(10) 0.0362(10) 0.0496(12) 0.0034(8) -0.0064(9) 0.0014(8)
N2 0.0354(10) 0.0371(10) 0.0505(12) 0.0011(9) -0.0084(8) 0.0006(8)
N3 0.0487(12) 0.0419(12) 0.0672(15) 0.0057(10) -0.0075(11) 0.0044(10)
N4 0.0453(11) 0.0400(12) 0.0710(15) 0.0085(10) -0.0060(10) 0.0025(9)
C1 0.0574(15) 0.0362(12) 0.0504(14) 0.0019(11) -0.0073(12) 0.0044(11)
C2 0.0682(18) 0.0509(16) 0.0650(18) -0.0092(13) -0.0157(15) 0.0054(14)
C3 0.091(2) 0.0601(19) 0.0651(19) -0.0164(15) -0.0120(17) 0.0082(17)
C4 0.083(2) 0.065(2) 0.0648(19) -0.0104(16) 0.0014(16) 0.0236(17)
C5 0.0612(17) 0.0587(18) 0.0621(18) 0.0013(14) 0.0010(14) 0.0132(14)
C6 0.0530(14) 0.0420(13) 0.0493(14) 0.0038(11) -0.0034(11) 0.0063(11)
C7 0.0439(13) 0.0454(14) 0.0516(15) 0.0049(11) -0.0033(11) 0.0052(11)
C8 0.0386(12) 0.0384(13) 0.0614(16) -0.0023(11) -0.0086(11) -0.0014(10)
C9 0.0380(13) 0.0631(18) 0.078(2) -0.0099(15) -0.0041(13) -0.0028(12)
C10 0.0406(14) 0.076(2) 0.103(3) -0.0198(19) -0.0159(16) -0.0070(14)
C11 0.0492(16) 0.085(2) 0.083(2) -0.0257(18) -0.0248(16) 0.0069(15)
C12 0.0466(14) 0.0638(18) 0.0654(18) -0.0164(14) -0.0150(13) 0.0029(13)
C13 0.0369(12) 0.0404(13) 0.0590(15) -0.0022(11) -0.0122(11) 0.0034(10)
C14 0.0447(13) 0.0433(13) 0.0490(14) -0.0015(11) -0.0063(11) -0.0028(11)
C15 0.0404(12) 0.0418(13) 0.0540(15) 0.0026(11) -0.0014(11) 0.0009(10)
C16 0.0485(14) 0.0528(15) 0.0574(16) -0.0036(13) 0.0002(12) 0.0006(12)
C17 0.0504(16) 0.0614(17) 0.072(2) -0.0070(15) 0.0054(14) 0.0100(13)
C18 0.0379(13) 0.0669(19) 0.082(2) -0.0006(16) -0.0009(13) 0.0064(13)
C19 0.0403(13) 0.0499(15) 0.0752(19) -0.0023(13) -0.0080(13) -0.0034(11)
C20 0.0393(12) 0.0371(13) 0.0607(16) 0.0041(11) -0.0024(11) -0.0009(10)
C21 0.0431(13) 0.0392(13) 0.0529(15) -0.0014(11) -0.0071(11) 0.0031(10)
C22 0.0581(16) 0.0376(14) 0.0748(19) 0.0079(13) -0.0108(14) 0.0107(12)
C23 0.120(3) 0.060(2) 0.077(2) -0.0002(17) -0.005(2) 0.029(2)
C24 0.101(3) 0.0496(17) 0.079(2) 0.0103(16) -0.0058(19) 0.0156(17)
C25 0.060(2) 0.073(2) 0.162(4) 0.026(3) -0.022(2) 0.0123(18)
C26 0.0391(12) 0.0401(13) 0.0539(15) 0.0017(11) -0.0059(11) -0.0011(10)
C27A 0.0552(16) 0.0419(15) 0.100(2) 0.0148(15) -0.0076(16) 0.0105(12)
C28A 0.151(11) 0.091(7) 0.196(14) 0.092(9) 0.048(11) 0.040(8)
C29A 0.062(4) 0.098(5) 0.162(8) 0.026(5) -0.007(5) 0.030(4)
C30A 0.141(8) 0.082(6) 0.154(8) -0.025(6) -0.030(6) 0.031(6)
C27B 0.0552(16) 0.0419(15) 0.100(2) 0.0148(15) -0.0076(16) 0.0105(12)
C28B 0.142(10) 0.101(8) 0.109(8) 0.020(6) -0.038(8) 0.033(7)
C29B 0.115(8) 0.090(7) 0.167(10) 0.027(7) 0.052(7) 0.038(6)
C30B 0.088(6) 0.037(4) 0.116(9) 0.007(4) -0.017(6) -0.001(4)

loop_
_atom_type_symbol
_atom_type_description
_atom_type_scat_dispersion_real
_atom_type_scat_dispersion_imag
_atom_type_scat_source
C C 0.0033 0.0016 'International Tables Vol C Tables 4.2.6.8 and 6.1.1.4'
H H 0.0000 0.0000 'International Tables Vol C Tables 4.2.6.8 and 6.1.1.4'
N N 0.0061 0.0033 'International Tables Vol C Tables 4.2.6.8 and 6.1.1.4'
O O 0.0106 0.0060 'International Tables Vol C Tables 4.2.6.8 and 6.1.1.4'
Ru Ru -1.2594 0.8363 'International Tables Vol C Tables 4.2.6.8 and 6.1.1.4'
P P 0.1023 0.0942 'International Tables Vol C Tables 4.2.6.8 and 6.1.1.4'
F F 0.0171 0.0103 'International Tables Vol C Tables 4.2.6.8 and 6.1.1.4'

loop_
_geom_angle_atom_site_label_1
_geom_angle_atom_site_label_2
_geom_angle_atom_site_label_3
_geom_angle
_geom_angle_site_symmetry_1
_geom_angle_site_symmetry_3
_geom_angle_publ_flag
O1 Ru1 O2 98.76(7) . . ?
O1 Ru1 N1 89.67(8) . . ?
O2 Ru1 N1 170.91(8) . . ?
O1 Ru1 N2 170.67(8) . . ?
O2 Ru1 N2 89.98(8) . . ?
N1 Ru1 N2 81.81(8) . . ?
O1 Ru1 C26 88.78(9) . . ?
O2 Ru1 C26 93.30(9) . . ?
N1 Ru1 C26 83.46(9) . . ?
N2 Ru1 C26 94.02(9) . . ?
O1 Ru1 C21 88.22(9) . . ?
O2 Ru1 C21 85.32(9) . . ?
N1 Ru1 C21 98.39(9) . . ?
N2 Ru1 C21 89.23(9) . . ?
C26 Ru1 C21 176.47(9) . . ?
F1A P1A F5A 94.6(5) . . ?
F1A P1A F6A 99.4(5) . . ?
F5A P1A F6A 164.3(6) . . ?
F1A P1A F2A 90.5(5) . . ?
F5A P1A F2A 78.6(4) . . ?
F6A P1A F2A 94.2(4) . . ?
F1A P1A F4A 98.1(5) . . ?
F5A P1A F4A 91.6(4) . . ?
F6A P1A F4A 93.3(4) . . ?
F2A P1A F4A 167.6(4) . . ?
F1A P1A F3A 168.6(5) . . ?
F5A P1A F3A 74.0(5) . . ?
F6A P1A F3A 91.6(5) . . ?
F2A P1A F3A 85.7(3) . . ?
F4A P1A F3A 84.2(4) . . ?
C1 O1 Ru1 122.92(15) . . ?
C20 O2 Ru1 120.89(15) . . ?
C7 N1 C8 123.2(2) . . ?
C7 N1 Ru1 124.43(17) . . ?
C8 N1 Ru1 111.82(15) . . ?
C14 N2 C13 123.0(2) . . ?
C14 N2 Ru1 124.61(16) . . ?
C13 N2 Ru1 112.14(15) . . ?
C21 N3 C22 172.4(3) . . ?
C26 N4 C27A 174.8(3) . . ?
O1 C1 C2 117.5(2) . . ?
O1 C1 C6 124.4(2) . . ?
C2 C1 C6 118.0(2) . . ?
C3 C2 C1 121.4(3) . . ?
C3 C2 H2 119.3 . . ?
C1 C2 H2 119.3 . . ?
C2 C3 C4 121.0(3) . . ?
C2 C3 H3 119.5 . . ?
C4 C3 H3 119.5 . . ?
C5 C4 C3 119.0(3) . . ?
C5 C4 H4 120.5 . . ?
C3 C4 H4 120.5 . . ?
C4 C5 C6 121.8(3) . . ?
C4 C5 H5 119.1 . . ?
C6 C5 H5 119.1 . . ?
C5 C6 C1 118.8(2) . . ?
C5 C6 C7 117.1(2) . . ?
C1 C6 C7 123.7(2) . . ?
N1 C7 C6 125.3(2) . . ?
N1 C7 H7 117.4 . . ?
C6 C7 H7 117.4 . . ?
N1 C8 C9 115.6(2) . . ?
N1 C8 C13 106.27(19) . . ?
C9 C8 C13 111.5(2) . . ?
N1 C8 H8 107.7 . . ?
C9 C8 H8 107.7 . . ?
C13 C8 H8 107.7 . . ?
C8 C9 C10 109.8(2) . . ?
C8 C9 H9A 109.7 . . ?
C10 C9 H9A 109.7 . . ?
C8 C9 H9B 109.7 . . ?
C10 C9 H9B 109.7 . . ?
H9A C9 H9B 108.2 . . ?
C11 C10 C9 111.6(3) . . ?
C11 C10 H10A 109.3 . . ?
C9 C10 H10A 109.3 . . ?
C11 C10 H10B 109.3 . . ?
C9 C10 H10B 109.3 . . ?
H10A C10 H10B 108.0 . . ?
C10 C11 C12 111.4(3) . . ?
C10 C11 H11A 109.4 . . ?
C12 C11 H11A 109.4 . . ?
C10 C11 H11B 109.4 . . ?
C12 C11 H11B 109.4 . . ?
H11A C11 H11B 108.0 . . ?
C13 C12 C11 109.7(2) . . ?
C13 C12 H12A 109.7 . . ?
C11 C12 H12A 109.7 . . ?
C13 C12 H12B 109.7 . . ?
C11 C12 H12B 109.7 . . ?
H12A C12 H12B 108.2 . . ?
N2 C13 C12 116.0(2) . . ?
N2 C13 C8 105.79(19) . . ?
C12 C13 C8 111.1(2) . . ?
N2 C13 H13 107.9 . . ?
C12 C13 H13 107.9 . . ?
C8 C13 H13 107.9 . . ?
N2 C14 C15 124.8(2) . . ?
N2 C14 H14 117.6 . . ?
C15 C14 H14 117.6 . . ?
C16 C15 C20 119.5(2) . . ?
C16 C15 C14 116.4(2) . . ?
C20 C15 C14 124.0(2) . . ?
C17 C16 C15 121.4(3) . . ?
C17 C16 H16 119.3 . . ?
C15 C16 H16 119.3 . . ?
C16 C17 C18 119.0(3) . . ?
C16 C17 H17 120.5 . . ?
C18 C17 H17 120.5 . . ?
C19 C18 C17 121.1(3) . . ?
C19 C18 H18 119.5 . . ?
C17 C18 H18 119.5 . . ?
C18 C19 C20 121.4(3) . . ?
C18 C19 H19 119.3 . . ?
C20 C19 H19 119.3 . . ?
O2 C20 C19 118.3(2) . . ?
O2 C20 C15 124.2(2) . . ?
C19 C20 C15 117.5(2) . . ?
N3 C21 Ru1 170.0(2) . . ?
N3 C22 C23 106.6(2) . . ?
N3 C22 C25 106.9(2) . . ?
C23 C22 C25 112.2(3) . . ?
N3 C22 C24 108.1(2) . . ?
C23 C22 C24 112.5(3) . . ?
C25 C22 C24 110.4(3) . . ?
C22 C23 H23A 109.5 . . ?
C22 C23 H23B 109.5 . . ?
H23A C23 H23B 109.5 . . ?
C22 C23 H23C 109.5 . . ?
H23A C23 H23C 109.5 . . ?
H23B C23 H23C 109.5 . . ?
C22 C24 H24A 109.5 . . ?
C22 C24 H24B 109.5 . . ?
H24A C24 H24B 109.5 . . ?
C22 C24 H24C 109.5 . . ?
H24A C24 H24C 109.5 . . ?
H24B C24 H24C 109.5 . . ?
C22 C25 H25A 109.5 . . ?
C22 C25 H25B 109.5 . . ?
H25A C25 H25B 109.5 . . ?
C22 C25 H25C 109.5 . . ?
H25A C25 H25C 109.5 . . ?
H25B C25 H25C 109.5 . . ?
N4 C26 Ru1 170.6(2) . . ?
N4 C27A C30A 106.3(4) . . ?
N4 C27A C29A 105.1(4) . . ?
C30A C27A C29A 111.8(7) . . ?
N4 C27A C28A 105.9(5) . . ?
C30A C27A C28A 116.1(8) . . ?
C29A C27A C28A 110.9(7) . . ?
C27A C28A H28A 109.5 . . ?
C27A C28A H28B 109.5 . . ?
H28A C28A H28B 109.5 . . ?
C27A C28A H28C 109.5 . . ?
H28A C28A H28C 109.5 . . ?
H28B C28A H28C 109.5 . . ?
C27A C29A H29A 109.5 . . ?
C27A C29A H29B 109.5 . . ?
H29A C29A H29B 109.5 . . ?
C27A C29A H29C 109.5 . . ?
H29A C29A H29C 109.5 . . ?
H29B C29A H29C 109.5 . . ?
C27A C30A H30A 109.5 . . ?
C27A C30A H30B 109.5 . . ?
H30A C30A H30B 109.5 . . ?
C27A C30A H30C 109.5 . . ?
H30A C30A H30C 109.5 . . ?
H30B C30A H30C 109.5 . . ?
H28D C28B H28E 109.5 . . ?
H28D C28B H28F 109.5 . . ?
H28E C28B H28F 109.5 . . ?
H29D C29B H29E 109.5 . . ?
H29D C29B H29F 109.5 . . ?
H29E C29B H29F 109.5 . . ?
H30D C30B H30E 109.5 . . ?
H30D C30B H30F 109.5 . . ?
H30E C30B H30F 109.5 . . ?

loop_
_geom_bond_atom_site_label_1
_geom_bond_atom_site_label_2
_geom_bond_distance
_geom_bond_site_symmetry_2
_geom_bond_publ_flag
Ru1 O1 2.0043(18) . ?
Ru1 O2 2.0164(17) . ?
Ru1 N1 2.020(2) . ?
Ru1 N2 2.020(2) . ?
Ru1 C26 2.027(2) . ?
Ru1 C21 2.047(2) . ?
P1A F1A 1.507(6) . ?
P1A F5A 1.531(5) . ?
P1A F6A 1.540(6) . ?
P1A F2A 1.549(4) . ?
P1A F4A 1.572(5) . ?
P1A F3A 1.613(5) . ?
F1B F6B 1.786(17) . ?
O1 C1 1.327(3) . ?
O2 C20 1.322(3) . ?
N1 C7 1.281(3) . ?
N1 C8 1.483(3) . ?
N2 C14 1.286(3) . ?
N2 C13 1.485(3) . ?
N3 C21 1.143(3) . ?
N3 C22 1.477(3) . ?
N4 C26 1.145(3) . ?
N4 C27A 1.466(3) . ?
C1 C2 1.404(4) . ?
C1 C6 1.422(4) . ?
C2 C3 1.366(4) . ?
C2 H2 0.9300 . ?
C3 C4 1.391(5) . ?
C3 H3 0.9300 . ?
C4 C5 1.367(4) . ?
C4 H4 0.9300 . ?
C5 C6 1.410(4) . ?
C5 H5 0.9300 . ?
C6 C7 1.439(4) . ?
C7 H7 0.9300 . ?
C8 C9 1.521(3) . ?
C8 C13 1.532(4) . ?
C8 H8 0.9800 . ?
C9 C10 1.525(4) . ?
C9 H9A 0.9700 . ?
C9 H9B 0.9700 . ?
C10 C11 1.495(5) . ?
C10 H10A 0.9700 . ?
C10 H10B 0.9700 . ?
C11 C12 1.532(4) . ?
C11 H11A 0.9700 . ?
C11 H11B 0.9700 . ?
C12 C13 1.516(3) . ?
C12 H12A 0.9700 . ?
C12 H12B 0.9700 . ?
C13 H13 0.9800 . ?
C14 C15 1.448(3) . ?
C14 H14 0.9300 . ?
C15 C16 1.408(4) . ?
C15 C20 1.416(3) . ?
C16 C17 1.369(4) . ?
C16 H16 0.9300 . ?
C17 C18 1.391(4) . ?
C17 H17 0.9300 . ?
C18 C19 1.369(4) . ?
C18 H18 0.9300 . ?
C19 C20 1.410(3) . ?
C19 H19 0.9300 . ?
C22 C23 1.504(4) . ?
C22 C25 1.506(4) . ?
C22 C24 1.516(4) . ?
C23 H23A 0.9600 . ?
C23 H23B 0.9600 . ?
C23 H23C 0.9600 . ?
C24 H24A 0.9600 . ?
C24 H24B 0.9600 . ?
C24 H24C 0.9600 . ?
C25 H25A 0.9600 . ?
C25 H25B 0.9600 . ?
C25 H25C 0.9600 . ?
C27A C30A 1.461(10) . ?
C27A C29A 1.501(8) . ?
C27A C28A 1.512(12) . ?
C28A H28A 0.9600 . ?
C28A H28B 0.9600 . ?
C28A H28C 0.9600 . ?
C29A H29A 0.9600 . ?
C29A H29B 0.9600 . ?
C29A H29C 0.9600 . ?
C30A H30A 0.9600 . ?
C30A H30B 0.9600 . ?
C30A H30C 0.9600 . ?
C28B H28D 0.9600 . ?
C28B H28E 0.9600 . ?
C28B H28F 0.9600 . ?
C29B H29D 0.9600 . ?
C29B H29E 0.9600 . ?
C29B H29F 0.9600 . ?
C30B H30D 0.9600 . ?
C30B H30E 0.9600 . ?
C30B H30F 0.9600 . ?

loop_
_geom_hbond_atom_site_label_D
_geom_hbond_atom_site_label_H
_geom_hbond_atom_site_label_A
_geom_hbond_site_symmetry_A
_geom_hbond_distance_DH
_geom_hbond_distance_HA
_geom_hbond_distance_DA
_geom_hbond_angle_DHA
C9 H9A F4A 3_566 0.97 2.48 3.386(8) 155
C16 H16 O1 4_565 0.93 2.44 3.339(3) 161
